data_1516138
loop_
_publ_author_name
'Woods, James A.'
'Lalrempuia, Ralte'
'Petronilho, Ana'
'McDaniel, Neal D.'
'M\"uller-Bunz, Helge'
'Albrecht, Martin'
'Bernhard, Stefan'

_publ_section_title
;
 Carbene iridium complexes for efficient water oxidation: scope and
 mechanistic insights
;
_journal_issue 7
_journal_name_full 'Energy &amp; Environmental Science'
_journal_page_first 2316
_journal_paper_doi 10.1039/c4ee00971a
_journal_volume 7
_journal_year 2014
_chemical_formula_moiety 'C19 H25 Cl Ir N4, C F3 O3 S'
_chemical_formula_sum 'C20 H25 Cl F3 Ir N4 O3 S'
_chemical_formula_weight 686.15
_chemical_name_systematic
;
?
;
_space_group_IT_number 14
_symmetry_cell_setting monoclinic
_symmetry_space_group_name_Hall '-P 2yn'
_symmetry_space_group_name_H-M 'P 1 21/n 1'
_atom_sites_solution_hydrogens geom
_atom_sites_solution_primary direct
_atom_sites_solution_secondary difmap
_audit_creation_method SHELXL-97
_cell_angle_alpha 90.00
_cell_angle_beta 99.0197(5)
_cell_angle_gamma 90.00
_cell_formula_units_Z 4
_cell_length_a 8.92686(6)
_cell_length_b 16.30625(8)
_cell_length_c 16.16290(9)
_cell_measurement_reflns_used 20607
_cell_measurement_temperature 100(2)
_cell_measurement_theta_max 76.6250
_cell_measurement_theta_min 3.8720
_cell_volume 2323.64(2)
_computing_cell_refinement
;
CrysAlisPro, Oxford Diffraction Ltd.,
Version 1.171.33.55 (release 05-01-2010 CrysAlis171 .NET)
(compiled Jan 5 2010,16:28:46)
;
_computing_data_collection
;
CrysAlisPro, Oxford Diffraction Ltd.,
Version 1.171.33.55 (release 05-01-2010 CrysAlis171 .NET)
(compiled Jan 5 2010,16:28:46)
;
_computing_data_reduction
;
CrysAlisPro, Oxford Diffraction Ltd.,
Version 1.171.33.55 (release 05-01-2010 CrysAlis171 .NET)
(compiled Jan 5 2010,16:28:46)
;
_computing_structure_refinement 'SHELXL-97 (Sheldrick, 1997)'
_computing_structure_solution 'SHELXS-97 (Sheldrick, 1990)'
_diffrn_ambient_temperature 100(2)
_diffrn_detector_area_resol_mean 10.3196
_diffrn_measured_fraction_theta_full 0.964
_diffrn_measured_fraction_theta_max 0.964
_diffrn_measurement_device_type 'SuperNova, Dual, Cu at zero, Atlas'
_diffrn_measurement_method '\w scans'
_diffrn_radiation_monochromator mirror
_diffrn_radiation_source 'SuperNova (Cu) X-ray Source'
_diffrn_radiation_type CuK\a
_diffrn_radiation_wavelength 1.54184
_diffrn_reflns_av_R_equivalents 0.0167
_diffrn_reflns_av_sigmaI/netI 0.0090
_diffrn_reflns_limit_h_max 7
_diffrn_reflns_limit_h_min -10
_diffrn_reflns_limit_k_max 20
_diffrn_reflns_limit_k_min -20
_diffrn_reflns_limit_l_max 20
_diffrn_reflns_limit_l_min -19
_diffrn_reflns_number 24544
_diffrn_reflns_theta_full 76.83
_diffrn_reflns_theta_max 76.83
_diffrn_reflns_theta_min 3.88
_exptl_absorpt_coefficient_mu 13.517
_exptl_absorpt_correction_T_max 0.547
_exptl_absorpt_correction_T_min 0.203
_exptl_absorpt_correction_type analytical
_exptl_absorpt_process_details
;
CrysAlisPro, Oxford Diffraction Ltd.,
Version 1.171.33.55 (release 05-01-2010 CrysAlis171 .NET)
(compiled Jan 5 2010,16:28:46)
Analytical numeric absorption correction using a multifaceted crystal
model based on expressions derived by R.C. Clark & J.S. Reid.
(Clark, R. C. & Reid, J. S. (1995). Acta Cryst. A51, 887-897)
;
_exptl_crystal_colour yellow
_exptl_crystal_density_diffrn 1.961
_exptl_crystal_density_method 'not measured'
_exptl_crystal_description rod
_exptl_crystal_F_000 1336
_exptl_crystal_size_max 0.2498
_exptl_crystal_size_mid 0.0872
_exptl_crystal_size_min 0.0673
_refine_diff_density_max 0.480
_refine_diff_density_min -0.678
_refine_diff_density_rms 0.074
_refine_ls_extinction_coef 0.000310(16)
_refine_ls_extinction_expression Fc^*^=kFc[1+0.001xFc^2^\l^3^/sin(2\q)]^-1/4^
_refine_ls_extinction_method SHELXL
_refine_ls_goodness_of_fit_ref 1.105
_refine_ls_hydrogen_treatment constr
_refine_ls_matrix_type full
_refine_ls_number_parameters 306
_refine_ls_number_reflns 4734
_refine_ls_number_restraints 0
_refine_ls_restrained_S_all 1.105
_refine_ls_R_factor_all 0.0170
_refine_ls_R_factor_gt 0.0166
_refine_ls_shift/su_max 0.002
_refine_ls_shift/su_mean 0.000
_refine_ls_structure_factor_coef Fsqd
_refine_ls_weighting_details 'calc w=1/[\s^2^(Fo^2^)+(0.0216P)^2^+3.0835P] where P=(Fo^2^+2Fc^2^)/3'
_refine_ls_weighting_scheme calc
_refine_ls_wR_factor_gt 0.0421
_refine_ls_wR_factor_ref 0.0424
_reflns_number_gt 4644
_reflns_number_total 4734
_reflns_threshold_expression I>2\s(I)
_cod_data_source_file c4ee00971a2.cif
_cod_data_source_block alb25(4a)
_cod_depositor_comments 'Adding full bibliography for 1516138--1516146.cif.'
_cod_original_sg_symbol_H-M 'P 21/n'
_cod_database_code 1516138

loop_
_symmetry_equiv_pos_as_xyz
'x, y, z'
'-x+1/2, y+1/2, -z+1/2'
'-x, -y, -z'
'x-1/2, -y-1/2, z-1/2'

loop_
_atom_site_label
_atom_site_type_symbol
_atom_site_fract_x
_atom_site_fract_y
_atom_site_fract_z
_atom_site_U_iso_or_equiv
_atom_site_adp_type
_atom_site_occupancy
_atom_site_symmetry_multiplicity
_atom_site_calc_flag
_atom_site_refinement_flags
Ir Ir 0.161769(10) 0.093808(5) 0.795104(5) 0.01293(4) Uani 1 1 d .
Cl Cl 0.29239(6) -0.02881(3) 0.85152(3) 0.01849(11) Uani 1 1 d .
C1 C 0.2424(3) 0.20027(13) 0.73434(13) 0.0168(4) Uani 1 1 d .
C2 C 0.3190(3) 0.12815(14) 0.71193(13) 0.0169(4) Uani 1 1 d .
C3 C 0.2052(3) 0.07431(14) 0.66432(13) 0.0171(4) Uani 1 1 d .
C4 C 0.0626(3) 0.11253(14) 0.66045(13) 0.0177(4) Uani 1 1 d .
C5 C 0.0820(3) 0.18886(13) 0.70726(13) 0.0178(4) Uani 1 1 d .
C6 C 0.3117(3) 0.27636(14) 0.77505(15) 0.0241(5) Uani 1 1 d .
H6A H 0.4202 0.2673 0.7941 0.036 Uiso 1 1 calc R
H6B H 0.2621 0.2902 0.8232 0.036 Uiso 1 1 calc R
H6C H 0.2985 0.3216 0.7346 0.036 Uiso 1 1 calc R
C7 C 0.4866(3) 0.11378(17) 0.72570(16) 0.0235(5) Uani 1 1 d .
H7A H 0.5273 0.1274 0.6745 0.035 Uiso 1 1 calc R
H7B H 0.5074 0.0560 0.7399 0.035 Uiso 1 1 calc R
H7C H 0.5349 0.1485 0.7717 0.035 Uiso 1 1 calc R
C8 C 0.2373(3) -0.00618(15) 0.62666(15) 0.0238(5) Uani 1 1 d .
H8A H 0.1447 -0.0394 0.6179 0.036 Uiso 1 1 calc R
H8B H 0.3165 -0.0351 0.6646 0.036 Uiso 1 1 calc R
H8C H 0.2718 0.0031 0.5728 0.036 Uiso 1 1 calc R
C9 C -0.0852(3) 0.08228(16) 0.61365(16) 0.0251(5) Uani 1 1 d .
H9A H -0.1046 0.1083 0.5584 0.038 Uiso 1 1 calc R
H9B H -0.1672 0.0961 0.6450 0.038 Uiso 1 1 calc R
H9C H -0.0805 0.0227 0.6069 0.038 Uiso 1 1 calc R
C10 C -0.0380(3) 0.25119(17) 0.71459(16) 0.0285(6) Uani 1 1 d .
H10A H -0.0079 0.2842 0.7651 0.043 Uiso 1 1 calc R
H10B H -0.1340 0.2233 0.7182 0.043 Uiso 1 1 calc R
H10C H -0.0507 0.2870 0.6653 0.043 Uiso 1 1 calc R
N1 N -0.0359(2) 0.04774(11) 0.83768(12) 0.0158(4) Uani 1 1 d .
C11 C -0.1275(3) -0.00895(13) 0.79590(14) 0.0182(4) Uani 1 1 d .
H11 H -0.1014 -0.0314 0.7458 0.022 Uiso 1 1 calc R
C12 C -0.2585(3) -0.03589(14) 0.82332(15) 0.0209(5) Uani 1 1 d .
H12 H -0.3213 -0.0759 0.7924 0.025 Uiso 1 1 calc R
C13 C -0.2966(3) -0.00350(15) 0.89673(16) 0.0229(5) Uani 1 1 d .
H13 H -0.3869 -0.0205 0.9161 0.027 Uiso 1 1 calc R
C14 C -0.2023(3) 0.05358(14) 0.94135(15) 0.0201(5) Uani 1 1 d .
H14 H -0.2264 0.0760 0.9919 0.024 Uiso 1 1 calc R
C15 C -0.0719(3) 0.07771(13) 0.91122(14) 0.0156(4) Uani 1 1 d .
C16 C 0.0487(3) 0.13036(13) 0.95102(13) 0.0158(4) Uani 1 1 d .
C17 C 0.1761(3) 0.13901(13) 0.91227(13) 0.0154(4) Uani 1 1 d .
N2 N 0.0784(2) 0.16808(12) 1.02652(11) 0.0172(4) Uani 1 1 d .
C18 C -0.0172(3) 0.17850(15) 1.09196(15) 0.0222(5) Uani 1 1 d .
H18A H 0.0437 0.2014 1.1424 0.033 Uiso 1 1 calc R
H18B H -0.0580 0.1252 1.1053 0.033 Uiso 1 1 calc R
H18C H -0.1010 0.2159 1.0719 0.033 Uiso 1 1 calc R
N3 N 0.2159(2) 0.19943(12) 1.03962(12) 0.0198(4) Uani 1 1 d .
N4 N 0.2741(2) 0.18030(12) 0.97021(12) 0.0176(4) Uani 1 1 d .
C19 C 0.4339(3) 0.19919(16) 0.96950(15) 0.0245(5) Uani 1 1 d .
H19A H 0.4481 0.2588 0.9703 0.037 Uiso 1 1 calc R
H19B H 0.4652 0.1764 0.9188 0.037 Uiso 1 1 calc R
H19C H 0.4956 0.1750 1.0190 0.037 Uiso 1 1 calc R
O1 O 0.7962(2) 0.83406(14) 0.68571(12) 0.0353(4) Uani 1 1 d .
O2 O 0.7505(2) 0.74418(11) 0.56518(13) 0.0318(4) Uani 1 1 d .
O3 O 0.8809(2) 0.87423(12) 0.55618(14) 0.0330(4) Uani 1 1 d .
S S 0.77684(7) 0.82639(3) 0.59596(4) 0.02029(11) Uani 1 1 d .
C20 C 0.5944(3) 0.87685(15) 0.56168(16) 0.0232(5) Uani 1 1 d .
F1 F 0.48119(17) 0.83904(10) 0.59150(10) 0.0308(3) Uani 1 1 d .
F2 F 0.5973(2) 0.95452(10) 0.58692(13) 0.0416(4) Uani 1 1 d .
F3 F 0.5587(2) 0.87640(12) 0.47858(10) 0.0386(4) Uani 1 1 d .

loop_
_atom_site_aniso_label
_atom_site_aniso_U_11
_atom_site_aniso_U_22
_atom_site_aniso_U_33
_atom_site_aniso_U_23
_atom_site_aniso_U_13
_atom_site_aniso_U_12
Ir 0.01275(7) 0.01314(6) 0.01315(6) -0.00041(3) 0.00282(4) -0.00057(3)
Cl 0.0170(3) 0.0174(2) 0.0215(2) 0.00353(18) 0.00442(19) 0.00122(18)
C1 0.0219(12) 0.0139(10) 0.0147(10) 0.0048(8) 0.0032(8) -0.0019(8)
C2 0.0165(12) 0.0200(11) 0.0154(10) 0.0030(8) 0.0057(8) -0.0006(8)
C3 0.0234(13) 0.0175(10) 0.0116(10) 0.0005(8) 0.0066(8) -0.0002(9)
C4 0.0218(13) 0.0208(10) 0.0097(9) 0.0012(8) 0.0001(8) 0.0010(9)
C5 0.0240(13) 0.0158(10) 0.0129(10) 0.0028(8) 0.0010(8) 0.0044(9)
C6 0.0320(14) 0.0174(11) 0.0222(11) 0.0014(9) 0.0022(10) -0.0040(10)
C7 0.0185(13) 0.0306(12) 0.0227(12) 0.0056(10) 0.0069(9) 0.0008(10)
C8 0.0311(14) 0.0199(11) 0.0228(11) -0.0028(9) 0.0117(10) 0.0015(9)
C9 0.0231(14) 0.0297(13) 0.0210(12) -0.0012(9) -0.0016(10) -0.0023(10)
C10 0.0294(15) 0.0299(13) 0.0243(12) -0.0028(10) -0.0011(10) 0.0129(11)
N1 0.0128(9) 0.0156(8) 0.0189(9) 0.0018(7) 0.0022(7) -0.0002(7)
C11 0.0172(12) 0.0160(10) 0.0203(11) 0.0006(8) -0.0003(8) -0.0011(8)
C12 0.0180(12) 0.0197(11) 0.0233(11) 0.0028(9) -0.0017(9) -0.0029(9)
C13 0.0157(12) 0.0240(11) 0.0290(12) 0.0065(9) 0.0037(9) -0.0018(9)
C14 0.0166(12) 0.0215(11) 0.0228(11) 0.0050(9) 0.0047(9) 0.0019(9)
C15 0.0151(12) 0.0148(9) 0.0167(10) 0.0035(8) 0.0023(8) 0.0027(8)
C16 0.0174(12) 0.0157(10) 0.0149(10) 0.0013(8) 0.0040(8) 0.0011(8)
C17 0.0170(11) 0.0144(10) 0.0151(10) 0.0017(8) 0.0030(8) -0.0007(8)
N2 0.0194(10) 0.0176(9) 0.0154(9) -0.0001(7) 0.0047(7) -0.0003(7)
C18 0.0245(13) 0.0257(12) 0.0181(11) 0.0002(9) 0.0089(9) 0.0023(9)
N3 0.0223(11) 0.0213(9) 0.0164(9) -0.0014(7) 0.0048(7) -0.0039(8)
N4 0.0177(10) 0.0205(9) 0.0151(9) -0.0014(7) 0.0038(7) -0.0041(7)
C19 0.0185(13) 0.0342(13) 0.0212(11) -0.0028(10) 0.0042(9) -0.0106(10)
O1 0.0262(11) 0.0499(12) 0.0280(10) -0.0050(9) -0.0010(8) 0.0021(9)
O2 0.0264(10) 0.0177(8) 0.0503(12) -0.0088(8) 0.0028(8) -0.0013(7)
O3 0.0266(11) 0.0253(9) 0.0506(12) 0.0005(8) 0.0173(9) -0.0019(7)
S 0.0167(3) 0.0163(2) 0.0282(3) -0.0032(2) 0.0048(2) -0.0001(2)
C20 0.0216(13) 0.0211(11) 0.0277(12) 0.0008(9) 0.0060(10) 0.0008(9)
F1 0.0198(8) 0.0373(8) 0.0367(8) 0.0088(7) 0.0083(6) 0.0018(6)
F2 0.0332(10) 0.0220(8) 0.0705(12) -0.0081(8) 0.0107(8) 0.0079(7)
F3 0.0387(10) 0.0499(10) 0.0266(8) 0.0114(7) 0.0032(7) 0.0064(8)

loop_
_atom_type_symbol
_atom_type_description
_atom_type_scat_dispersion_real
_atom_type_scat_dispersion_imag
_atom_type_scat_source
C C 0.0181 0.0091 'International Tables Vol C Tables 4.2.6.8 and 6.1.1.4'
H H 0.0000 0.0000 'International Tables Vol C Tables 4.2.6.8 and 6.1.1.4'
N N 0.0311 0.0180 'International Tables Vol C Tables 4.2.6.8 and 6.1.1.4'
O O 0.0492 0.0322 'International Tables Vol C Tables 4.2.6.8 and 6.1.1.4'
F F 0.0727 0.0534 'International Tables Vol C Tables 4.2.6.8 and 6.1.1.4'
S S 0.3331 0.5567 'International Tables Vol C Tables 4.2.6.8 and 6.1.1.4'
Cl Cl 0.3639 0.7018 'International Tables Vol C Tables 4.2.6.8 and 6.1.1.4'
Ir Ir -4.7710 6.5667 'International Tables Vol C Tables 4.2.6.8 and 6.1.1.4'

loop_
_geom_angle_atom_site_label_1
_geom_angle_atom_site_label_2
_geom_angle_atom_site_label_3
_geom_angle
C17 Ir N1 76.08(8)
C17 Ir C5 108.83(9)
N1 Ir C5 105.24(8)
C17 Ir C2 122.46(9)
N1 Ir C2 160.61(8)
C5 Ir C2 65.31(9)
C17 Ir C1 98.95(8)
N1 Ir C1 141.11(8)
C5 Ir C1 39.00(9)
C2 Ir C1 38.65(8)
C17 Ir C3 161.20(9)
N1 Ir C3 122.13(8)
C5 Ir C3 64.22(8)
C2 Ir C3 38.94(8)
C1 Ir C3 64.30(8)
C17 Ir C4 145.10(9)
N1 Ir C4 98.09(8)
C5 Ir C4 38.62(8)
C2 Ir C4 63.69(9)
C1 Ir C4 63.89(8)
C3 Ir C4 36.78(9)
C17 Ir Cl 89.55(6)
N1 Ir Cl 87.80(5)
C5 Ir Cl 159.40(6)
C2 Ir Cl 97.28(6)
C1 Ir Cl 131.03(6)
C3 Ir Cl 95.41(6)
C4 Ir Cl 124.95(6)
C2 C1 C5 107.89(19)
C2 C1 C6 127.7(2)
C5 C1 C6 124.4(2)
C2 C1 Ir 70.35(12)
C5 C1 Ir 69.54(12)
C6 C1 Ir 127.51(15)
C1 C2 C3 107.8(2)
C1 C2 C7 126.5(2)
C3 C2 C7 125.4(2)
C1 C2 Ir 70.99(12)
C3 C2 Ir 73.00(12)
C7 C2 Ir 126.72(16)
C4 C3 C2 107.8(2)
C4 C3 C8 126.9(2)
C2 C3 C8 125.4(2)
C4 C3 Ir 71.90(12)
C2 C3 Ir 68.06(12)
C8 C3 Ir 125.77(16)
C3 C4 C5 108.8(2)
C3 C4 C9 126.5(2)
C5 C4 C9 124.7(2)
C3 C4 Ir 71.32(12)
C5 C4 Ir 67.28(12)
C9 C4 Ir 128.98(17)
C1 C5 C4 107.5(2)
C1 C5 C10 125.3(2)
C4 C5 C10 126.5(2)
C1 C5 Ir 71.45(12)
C4 C5 Ir 74.10(12)
C10 C5 Ir 127.30(17)
C1 C6 H6A 109.5
C1 C6 H6B 109.5
H6A C6 H6B 109.5
C1 C6 H6C 109.5
H6A C6 H6C 109.5
H6B C6 H6C 109.5
C2 C7 H7A 109.5
C2 C7 H7B 109.5
H7A C7 H7B 109.5
C2 C7 H7C 109.5
H7A C7 H7C 109.5
H7B C7 H7C 109.5
C3 C8 H8A 109.5
C3 C8 H8B 109.5
H8A C8 H8B 109.5
C3 C8 H8C 109.5
H8A C8 H8C 109.5
H8B C8 H8C 109.5
C4 C9 H9A 109.5
C4 C9 H9B 109.5
H9A C9 H9B 109.5
C4 C9 H9C 109.5
H9A C9 H9C 109.5
H9B C9 H9C 109.5
C5 C10 H10A 109.5
C5 C10 H10B 109.5
H10A C10 H10B 109.5
C5 C10 H10C 109.5
H10A C10 H10C 109.5
H10B C10 H10C 109.5
C11 N1 C15 118.4(2)
C11 N1 Ir 123.36(16)
C15 N1 Ir 118.27(15)
N1 C11 C12 122.3(2)
N1 C11 H11 118.8
C12 C11 H11 118.8
C11 C12 C13 119.0(2)
C11 C12 H12 120.5
C13 C12 H12 120.5
C14 C13 C12 119.5(2)
C14 C13 H13 120.3
C12 C13 H13 120.3
C13 C14 C15 119.0(2)
C13 C14 H14 120.5
C15 C14 H14 120.5
N1 C15 C14 121.8(2)
N1 C15 C16 109.80(19)
C14 C15 C16 128.2(2)
N2 C16 C17 107.5(2)
N2 C16 C15 134.2(2)
C17 C16 C15 117.7(2)
N4 C17 C16 102.94(19)
N4 C17 Ir 140.28(17)
C16 C17 Ir 116.75(16)
N3 N2 C16 111.55(18)
N3 N2 C18 118.14(19)
C16 N2 C18 130.3(2)
N2 C18 H18A 109.5
N2 C18 H18B 109.5
H18A C18 H18B 109.5
N2 C18 H18C 109.5
H18A C18 H18C 109.5
H18B C18 H18C 109.5
N2 N3 N4 104.35(18)
N3 N4 C17 113.59(19)
N3 N4 C19 117.55(19)
C17 N4 C19 128.6(2)
N4 C19 H19A 109.5
N4 C19 H19B 109.5
H19A C19 H19B 109.5
N4 C19 H19C 109.5
H19A C19 H19C 109.5
H19B C19 H19C 109.5
O2 S O1 114.68(13)
O2 S O3 115.67(12)
O1 S O3 114.77(13)
O2 S C20 102.99(12)
O1 S C20 103.10(12)
O3 S C20 103.12(12)
F2 C20 F3 107.7(2)
F2 C20 F1 107.9(2)
F3 C20 F1 106.6(2)
F2 C20 S 111.22(18)
F3 C20 S 111.34(17)
F1 C20 S 111.75(17)

loop_
_geom_bond_atom_site_label_1
_geom_bond_atom_site_label_2
_geom_bond_distance
Ir C17 2.017(2)
Ir N1 2.1291(19)
Ir C5 2.147(2)
Ir C2 2.164(2)
Ir C1 2.172(2)
Ir C3 2.231(2)
Ir C4 2.238(2)
Ir Cl 2.4198(5)
C1 C2 1.435(3)
C1 C5 1.442(3)
C1 C6 1.493(3)
C2 C3 1.466(3)
C2 C7 1.496(3)
C3 C4 1.410(3)
C3 C8 1.493(3)
C4 C5 1.453(3)
C4 C9 1.498(3)
C5 C10 1.495(3)
C6 H6A 0.9800
C6 H6B 0.9800
C6 H6C 0.9800
C7 H7A 0.9800
C7 H7B 0.9800
C7 H7C 0.9800
C8 H8A 0.9800
C8 H8B 0.9800
C8 H8C 0.9800
C9 H9A 0.9800
C9 H9B 0.9800
C9 H9C 0.9800
C10 H10A 0.9800
C10 H10B 0.9800
C10 H10C 0.9800
N1 C11 1.344(3)
N1 C15 1.369(3)
C11 C12 1.386(3)
C11 H11 0.9500
C12 C13 1.389(4)
C12 H12 0.9500
C13 C14 1.380(3)
C13 H13 0.9500
C14 C15 1.388(3)
C14 H14 0.9500
C15 C16 1.446(3)
C16 N2 1.355(3)
C16 C17 1.389(3)
C17 N4 1.356(3)
N2 N3 1.316(3)
N2 C18 1.469(3)
C18 H18A 0.9800
C18 H18B 0.9800
C18 H18C 0.9800
N3 N4 1.345(3)
N4 C19 1.461(3)
C19 H19A 0.9800
C19 H19B 0.9800
C19 H19C 0.9800
O1 S 1.439(2)
O2 S 1.4365(18)
O3 S 1.4396(19)
S C20 1.831(3)
C20 F2 1.330(3)
C20 F3 1.331(3)
C20 F1 1.337(3)

loop_
_geom_torsion_atom_site_label_1
_geom_torsion_atom_site_label_2
_geom_torsion_atom_site_label_3
_geom_torsion_atom_site_label_4
_geom_torsion
C17 Ir C1 C2 132.29(14)
N1 Ir C1 C2 -148.81(13)
C5 Ir C1 C2 -118.77(18)
C3 Ir C1 C2 -38.72(13)
C4 Ir C1 C2 -79.78(14)
Cl Ir C1 C2 35.01(16)
C17 Ir C1 C5 -108.95(13)
N1 Ir C1 C5 -30.04(19)
C2 Ir C1 C5 118.77(18)
C3 Ir C1 C5 80.05(14)
C4 Ir C1 C5 38.99(13)
Cl Ir C1 C5 153.78(10)
C17 Ir C1 C6 9.3(2)
N1 Ir C1 C6 88.2(2)
C5 Ir C1 C6 118.2(3)
C2 Ir C1 C6 -123.0(3)
C3 Ir C1 C6 -161.7(2)
C4 Ir C1 C6 157.2(2)
Cl Ir C1 C6 -88.0(2)
C5 C1 C2 C3 4.6(2)
C6 C1 C2 C3 -173.0(2)
Ir C1 C2 C3 64.22(15)
C5 C1 C2 C7 178.2(2)
C6 C1 C2 C7 0.6(4)
Ir C1 C2 C7 -122.1(2)
C5 C1 C2 Ir -59.66(14)
C6 C1 C2 Ir 122.8(2)
C17 Ir C2 C1 -60.00(16)
N1 Ir C2 C1 101.6(3)
C5 Ir C2 C1 37.39(13)
C3 Ir C2 C1 116.27(19)
C4 Ir C2 C1 80.34(14)
Cl Ir C2 C1 -154.13(12)
C17 Ir C2 C3 -176.27(13)
N1 Ir C2 C3 -14.7(3)
C5 Ir C2 C3 -78.88(14)
C1 Ir C2 C3 -116.27(19)
C4 Ir C2 C3 -35.93(13)
Cl Ir C2 C3 89.60(12)
C17 Ir C2 C7 61.9(2)
N1 Ir C2 C7 -136.5(2)
C5 Ir C2 C7 159.3(2)
C1 Ir C2 C7 121.9(3)
C3 Ir C2 C7 -121.8(3)
C4 Ir C2 C7 -157.7(2)
Cl Ir C2 C7 -32.2(2)
C1 C2 C3 C4 -1.6(2)
C7 C2 C3 C4 -175.4(2)
Ir C2 C3 C4 61.27(15)
C1 C2 C3 C8 178.0(2)
C7 C2 C3 C8 4.2(4)
Ir C2 C3 C8 -119.1(2)
C1 C2 C3 Ir -62.90(14)
C7 C2 C3 Ir 123.4(2)
C17 Ir C3 C4 -108.7(3)
N1 Ir C3 C4 55.77(16)
C5 Ir C3 C4 -36.59(14)
C2 Ir C3 C4 -118.53(19)
C1 Ir C3 C4 -80.10(15)
Cl Ir C3 C4 146.57(13)
C17 Ir C3 C2 9.8(3)
N1 Ir C3 C2 174.30(12)
C5 Ir C3 C2 81.94(14)
C1 Ir C3 C2 38.43(13)
C4 Ir C3 C2 118.53(19)
Cl Ir C3 C2 -94.90(12)
C17 Ir C3 C8 128.4(3)
N1 Ir C3 C8 -67.1(2)
C5 Ir C3 C8 -159.5(2)
C2 Ir C3 C8 118.6(3)
C1 Ir C3 C8 157.0(2)
C4 Ir C3 C8 -122.9(3)
Cl Ir C3 C8 23.7(2)
C2 C3 C4 C5 -1.9(2)
C8 C3 C4 C5 178.5(2)
Ir C3 C4 C5 56.92(15)
C2 C3 C4 C9 176.0(2)
C8 C3 C4 C9 -3.6(4)
Ir C3 C4 C9 -125.2(2)
C2 C3 C4 Ir -58.84(14)
C8 C3 C4 Ir 121.6(2)
C17 Ir C4 C3 147.76(16)
N1 Ir C4 C3 -134.99(14)
C5 Ir C4 C3 120.7(2)
C2 Ir C4 C3 38.03(14)
C1 Ir C4 C3 81.32(15)
Cl Ir C4 C3 -42.01(16)
C17 Ir C4 C5 27.1(2)
N1 Ir C4 C5 104.31(14)
C2 Ir C4 C5 -82.67(15)
C1 Ir C4 C5 -39.38(14)
C3 Ir C4 C5 -120.7(2)
Cl Ir C4 C5 -162.70(11)
C17 Ir C4 C9 -90.0(3)
N1 Ir C4 C9 -12.7(2)
C5 Ir C4 C9 -117.1(3)
C2 Ir C4 C9 160.3(2)
C1 Ir C4 C9 -156.4(2)
C3 Ir C4 C9 122.2(3)
Cl Ir C4 C9 80.2(2)
C2 C1 C5 C4 -5.7(2)
C6 C1 C5 C4 172.0(2)
Ir C1 C5 C4 -65.87(15)
C2 C1 C5 C10 -176.8(2)
C6 C1 C5 C10 0.9(3)
Ir C1 C5 C10 123.1(2)
C2 C1 C5 Ir 60.17(14)
C6 C1 C5 Ir -122.2(2)
C3 C4 C5 C1 4.7(2)
C9 C4 C5 C1 -173.2(2)
Ir C4 C5 C1 64.11(14)
C3 C4 C5 C10 175.7(2)
C9 C4 C5 C10 -2.3(4)
Ir C4 C5 C10 -125.0(2)
C3 C4 C5 Ir -59.38(16)
C9 C4 C5 Ir 122.7(2)
C17 Ir C5 C1 80.80(14)
N1 Ir C5 C1 160.99(12)
C2 Ir C5 C1 -37.06(13)
C3 Ir C5 C1 -80.29(14)
C4 Ir C5 C1 -115.16(19)
Cl Ir C5 C1 -71.3(2)
C17 Ir C5 C4 -164.04(14)
N1 Ir C5 C4 -83.85(14)
C2 Ir C5 C4 78.11(14)
C1 Ir C5 C4 115.16(19)
C3 Ir C5 C4 34.87(13)
Cl Ir C5 C4 43.8(3)
C17 Ir C5 C10 -39.9(2)
N1 Ir C5 C10 40.3(2)
C2 Ir C5 C10 -157.8(2)
C1 Ir C5 C10 -120.7(3)
C3 Ir C5 C10 159.0(2)
C4 Ir C5 C10 124.1(3)
Cl Ir C5 C10 167.97(15)
C17 Ir N1 C11 -170.51(19)
C5 Ir N1 C11 83.40(18)
C2 Ir N1 C11 25.4(3)
C1 Ir N1 C11 102.46(19)
C3 Ir N1 C11 14.6(2)
C4 Ir N1 C11 44.58(18)
Cl Ir N1 C11 -80.42(17)
C17 Ir N1 C15 9.77(16)
C5 Ir N1 C15 -96.32(16)
C2 Ir N1 C15 -154.3(2)
C1 Ir N1 C15 -77.3(2)
C3 Ir N1 C15 -165.14(15)
C4 Ir N1 C15 -135.14(16)
Cl Ir N1 C15 99.85(15)
C15 N1 C11 C12 2.1(3)
Ir N1 C11 C12 -177.65(17)
N1 C11 C12 C13 -0.2(3)
C11 C12 C13 C14 -1.1(3)
C12 C13 C14 C15 0.5(3)
C11 N1 C15 C14 -2.7(3)
Ir N1 C15 C14 177.08(16)
C11 N1 C15 C16 173.43(19)
Ir N1 C15 C16 -6.8(2)
C13 C14 C15 N1 1.4(3)
C13 C14 C15 C16 -173.9(2)
N1 C15 C16 N2 -172.1(2)
C14 C15 C16 N2 3.6(4)
N1 C15 C16 C17 -2.3(3)
C14 C15 C16 C17 173.5(2)
N2 C16 C17 N4 1.5(2)
C15 C16 C17 N4 -170.93(19)
N2 C16 C17 Ir -176.85(14)
C15 C16 C17 Ir 10.8(3)
N1 Ir C17 N4 172.1(3)
C5 Ir C17 N4 -86.3(3)
C2 Ir C17 N4 -14.1(3)
C1 Ir C17 N4 -47.3(3)
C3 Ir C17 N4 -21.4(4)
C4 Ir C17 N4 -103.8(3)
Cl Ir C17 N4 84.2(3)
N1 Ir C17 C16 -10.53(16)
C5 Ir C17 C16 91.10(18)
C2 Ir C17 C16 163.27(15)
C1 Ir C17 C16 130.07(17)
C3 Ir C17 C16 156.0(2)
C4 Ir C17 C16 73.6(2)
Cl Ir C17 C16 -98.37(16)
C17 C16 N2 N3 -0.8(3)
C15 C16 N2 N3 169.8(2)
C17 C16 N2 C18 178.9(2)
C15 C16 N2 C18 -10.5(4)
C16 N2 N3 N4 -0.3(2)
C18 N2 N3 N4 180.00(19)
N2 N3 N4 C17 1.3(3)
N2 N3 N4 C19 -173.4(2)
C16 C17 N4 N3 -1.7(2)
Ir C17 N4 N3 175.88(19)
C16 C17 N4 C19 172.3(2)
Ir C17 N4 C19 -10.1(4)
O2 S C20 F2 178.59(18)
O1 S C20 F2 59.0(2)
O3 S C20 F2 -60.7(2)
O2 S C20 F3 -61.2(2)
O1 S C20 F3 179.19(18)
O3 S C20 F3 59.5(2)
O2 S C20 F1 57.9(2)
O1 S C20 F1 -61.7(2)
O3 S C20 F1 178.57(18)
